data_7212511
loop_
_publ_author_name
'Liu, Ding'
'Tan, Hua-Qiao'
'Chen, Wei-Lin'
'Li, Yang-Guang'
'Wang, En-Bo'

_publ_section_title
;
 Resolution of chiral polyoxoanion [P2Mo18O62]6&#x2212; with histidine
;
_journal_issue 7
_journal_name_full CrystEngComm
_journal_page_first 2044
_journal_paper_doi 10.1039/c001160f
_journal_volume 12
_journal_year 2010
_chemical_formula_sum 'C12 H65 Mo18 N6 O86.5 P2'
_chemical_formula_weight 3466.56
_chemical_name_systematic
;
?
;
_space_group_IT_number 4
_symmetry_cell_setting monoclinic
_symmetry_space_group_name_Hall 'P 2yb'
_symmetry_space_group_name_H-M 'P 1 21 1'
_atom_sites_solution_hydrogens none
_atom_sites_solution_primary direct
_atom_sites_solution_secondary difmap
_audit_creation_method SHELXL-97
_cell_angle_alpha 90.00
_cell_angle_beta 104.48(3)
_cell_angle_gamma 90.00
_cell_formula_units_Z 2
_cell_length_a 15.314(3)
_cell_length_b 15.585(3)
_cell_length_c 16.984(3)
_cell_measurement_reflns_used 13665
_cell_measurement_temperature 293(2)
_cell_measurement_theta_max 25.00
_cell_measurement_theta_min 3.02
_cell_volume 3924.8(14)
_computing_structure_refinement 'SHELXL-97 (Sheldrick, 1997)'
_computing_structure_solution 'SHELXS-97 (Sheldrick, 1990)'
_diffrn_ambient_temperature 293(2)
_diffrn_detector_area_resol_mean 0.01
_diffrn_measured_fraction_theta_full 0.997
_diffrn_measured_fraction_theta_max 0.997
_diffrn_measurement_device_type 'Rigaku R-AXIS RAPID IP'
_diffrn_measurement_method Oscillation
_diffrn_radiation_monochromator graphite
_diffrn_radiation_source 'fine-focus sealed tube'
_diffrn_radiation_type MoK\a
_diffrn_radiation_wavelength 0.71073
_diffrn_reflns_av_R_equivalents 0.0405
_diffrn_reflns_av_sigmaI/netI 0.0556
_diffrn_reflns_limit_h_max 18
_diffrn_reflns_limit_h_min -16
_diffrn_reflns_limit_k_max 18
_diffrn_reflns_limit_k_min -18
_diffrn_reflns_limit_l_max 20
_diffrn_reflns_limit_l_min -20
_diffrn_reflns_number 30458
_diffrn_reflns_theta_full 25.00
_diffrn_reflns_theta_max 25.00
_diffrn_reflns_theta_min 3.02
_diffrn_standards_decay_% none
_diffrn_standards_interval_count 0
_diffrn_standards_interval_time 0
_diffrn_standards_number 0
_exptl_absorpt_coefficient_mu 2.952
_exptl_absorpt_correction_T_max 0.538
_exptl_absorpt_correction_T_min 0.447
_exptl_absorpt_correction_type multi-scan
_exptl_absorpt_process_details 'ABSCOR by T.Higashi 8 March, 1995'
_exptl_crystal_colour yellow
_exptl_crystal_density_diffrn 2.933
_exptl_crystal_density_method 'not measured'
_exptl_crystal_description block
_exptl_crystal_F_000 3314
_exptl_crystal_size_max 0.29
_exptl_crystal_size_mid 0.23
_exptl_crystal_size_min 0.21
_refine_diff_density_max 2.411
_refine_diff_density_min -1.212
_refine_diff_density_rms 0.302
_refine_ls_abs_structure_details 'Flack H D (1983), Acta Cryst. A39, 876-881'
_refine_ls_abs_structure_Flack 0.09(8)
_refine_ls_extinction_method SHELXL
_refine_ls_goodness_of_fit_ref 1.125
_refine_ls_hydrogen_treatment none
_refine_ls_matrix_type full
_refine_ls_number_parameters 1059
_refine_ls_number_reflns 13665
_refine_ls_number_restraints 121
_refine_ls_restrained_S_all 1.123
_refine_ls_R_factor_all 0.0677
_refine_ls_R_factor_gt 0.0651
_refine_ls_shift/su_max 0.001
_refine_ls_shift/su_mean 0.000
_refine_ls_structure_factor_coef Fsqd
_refine_ls_weighting_details 'calc w=1/[\s^2^(Fo^2^)+(0.0408P)^2^+180.5000P] where P=(Fo^2^+2Fc^2^)/3'
_refine_ls_weighting_scheme calc
_refine_ls_wR_factor_gt 0.1681
_refine_ls_wR_factor_ref 0.1695
_reflns_number_gt 13009
_reflns_number_total 13665
_reflns_threshold_expression >2sigma(I)
_cod_data_source_file c001160f.txt
_cod_data_source_block 1
_cod_original_sg_symbol_H-M P2(1)
_cod_original_formula_sum 'C12 H65 Mo18 N6 O86.50 P2'
_cod_database_code 7212511

loop_
_symmetry_equiv_pos_as_xyz
'x, y, z'
'-x, y+1/2, -z'

loop_
_atom_site_label
_atom_site_type_symbol
_atom_site_fract_x
_atom_site_fract_y
_atom_site_fract_z
_atom_site_U_iso_or_equiv
_atom_site_adp_type
_atom_site_occupancy
_atom_site_symmetry_multiplicity
_atom_site_calc_flag
_atom_site_refinement_flags
_atom_site_disorder_assembly
_atom_site_disorder_group
Mo1 Mo 0.55684(10) 1.36387(10) 0.54747(9) 0.0160(3) Uani 1 1 d . . .
Mo2 Mo 0.90050(10) 1.36004(10) 0.91926(9) 0.0167(3) Uani 1 1 d . . .
Mo3 Mo 0.84198(10) 1.57000(10) 0.54593(9) 0.0154(3) Uani 1 1 d . . .
Mo4 Mo 0.93411(11) 1.59321(10) 0.91034(9) 0.0164(3) Uani 1 1 d . . .
Mo5 Mo 0.80798(10) 1.35915(11) 0.55159(9) 0.0169(3) Uani 1 1 d . . .
Mo6 Mo 0.86554(12) 1.69511(10) 0.73270(10) 0.0205(4) Uani 1 1 d . . .
Mo7 Mo 0.88119(12) 1.24908(10) 0.74893(11) 0.0230(4) Uani 1 1 d . . .
Mo8 Mo 0.68102(11) 1.60586(10) 0.90380(9) 0.0175(3) Uani 1 1 d . . .
Mo9 Mo 0.58905(10) 1.57519(10) 0.53724(9) 0.0144(3) Uani 1 1 d . . .
Mo10 Mo 0.64822(10) 1.37379(11) 0.91206(9) 0.0180(3) Uani 1 1 d . . .
Mo11 Mo 0.62966(12) 1.25506(10) 0.74394(10) 0.0199(3) Uani 1 1 d . . .
Mo12 Mo 0.61227(13) 1.70232(10) 0.72318(10) 0.0228(4) Uani 1 1 d . . .
Mo13 Mo 0.40111(10) 1.36785(12) 0.68201(10) 0.0220(3) Uani 1 1 d . . .
Mo14 Mo 1.10544(10) 1.45485(10) 0.85869(9) 0.0185(3) Uani 1 1 d . . .
Mo15 Mo 1.05308(10) 1.36193(12) 0.67260(10) 0.0245(4) Uani 1 1 d . . .
Mo16 Mo 0.40132(11) 1.58048(12) 0.64795(10) 0.0229(4) Uani 1 1 d . . .
Mo17 Mo 1.06753(10) 1.57681(12) 0.68916(10) 0.0215(3) Uani 1 1 d . . .
Mo18 Mo 0.44475(11) 1.50624(11) 0.83978(10) 0.0214(4) Uani 1 1 d . . .
P2 P 0.8819(3) 1.4707(3) 0.7352(3) 0.0140(9) Uani 1 1 d . . .
P1 P 0.6083(3) 1.4799(3) 0.7283(3) 0.0097(9) Uani 1 1 d . . .
O2 O 0.8229(8) 1.2877(8) 0.6438(7) 0.016(3) Uani 1 1 d . . .
O3 O 0.9852(7) 1.4664(9) 0.7357(7) 0.016(3) Uani 1 1 d U . .
O4 O 0.6882(8) 1.3696(8) 0.5354(7) 0.016(2) Uani 1 1 d . . .
O5 O 0.7863(9) 1.3495(9) 0.9147(8) 0.024(3) Uani 1 1 d . . .
O6 O 0.9230(8) 1.6960(8) 0.8474(7) 0.017(3) Uani 1 1 d . . .
O7 O 0.8260(8) 1.4610(8) 0.4946(7) 0.016(2) Uani 1 1 d . . .
O8 O 0.8967(8) 1.4821(9) 0.9325(7) 0.020(3) Uani 1 1 d . . .
O9 O 0.5411(8) 1.5736(9) 0.8784(7) 0.018(3) Uani 1 1 d . A .
O10 O 0.9503(7) 1.3637(8) 0.5946(7) 0.015(2) Uani 1 1 d U . .
O11 O 0.3804(8) 1.4059(8) 0.7773(8) 0.017(3) Uani 1 1 d U A .
O12 O 0.8283(8) 1.6504(7) 0.6269(7) 0.013(2) Uani 1 1 d . . .
O13 O 0.8159(9) 1.2866(8) 0.4807(8) 0.023(3) Uani 1 1 d . . .
O14 O 0.5431(8) 1.4664(8) 0.4877(7) 0.016(2) Uani 1 1 d . . .
O15 O 0.8602(8) 1.3930(8) 0.7826(7) 0.014(3) Uani 1 1 d . . .
O16 O 0.4695(9) 1.5750(8) 0.5759(8) 0.021(3) Uani 1 1 d . . .
O17 O 1.1327(8) 1.3775(8) 0.7854(8) 0.022(3) Uani 1 1 d . . .
O18 O 0.7015(8) 1.5635(8) 0.5276(7) 0.016(3) Uani 1 1 d . . .
O19 O 0.6231(8) 1.6547(8) 0.6243(7) 0.017(3) Uani 1 1 d . . .
O20 O 1.0283(9) 1.3906(8) 0.8988(7) 0.020(3) Uani 1 1 d . . .
O21 O 0.7968(9) 1.6189(9) 0.9036(8) 0.022(3) Uani 1 1 d . . .
O22 O 0.8959(8) 1.7974(8) 0.7151(8) 0.019(3) Uani 1 1 d U . .
O23 O 0.7525(9) 1.7083(8) 0.7438(7) 0.021(3) Uani 1 1 d . . .
O24 O 0.8661(8) 1.5550(7) 0.7760(7) 0.014(2) Uani 1 1 d . . .
O25 O 0.5437(8) 1.6387(9) 0.4579(8) 0.021(3) Uani 1 1 d U . .
O26 O 0.8290(8) 1.4687(9) 0.6459(7) 0.015(2) Uani 1 1 d . . .
O27 O 0.7530(9) 1.2455(10) 0.7636(8) 0.026(3) Uani 1 1 d . . .
O28 O 0.5259(8) 1.2948(9) 0.4680(8) 0.023(3) Uani 1 1 d . . .
O29 O 0.9909(10) 1.2835(9) 0.7344(9) 0.028(3) Uani 1 1 d . . .
O30 O 0.4955(8) 1.2953(8) 0.7251(7) 0.015(2) Uani 1 1 d . . .
O31 O 0.9685(10) 1.6345(9) 1.0044(8) 0.025(3) Uani 1 1 d . . .
O32 O 0.6373(8) 1.7058(9) 0.8394(8) 0.022(3) Uani 1 1 d . . .
O33 O 0.3805(9) 1.5761(9) 0.7618(8) 0.024(3) Uani 1 1 d . A .
O34 O 0.6171(8) 1.4744(8) 0.6395(7) 0.014(2) Uani 1 1 d . A .
O35 O 0.8304(9) 1.6342(8) 0.4654(8) 0.022(3) Uani 1 1 d . . .
O36 O 0.9136(8) 1.2553(8) 0.8642(7) 0.018(3) Uani 1 1 d U . .
O37 O 1.0376(8) 1.5560(8) 0.8920(7) 0.017(3) Uani 1 1 d U . .
O38 O 0.6110(8) 1.2924(8) 0.6352(7) 0.015(3) Uani 1 1 d . . .
O39 O 0.4969(10) 1.6683(8) 0.7063(8) 0.023(3) Uani 1 1 d . . .
O40 O 0.5975(9) 1.1519(8) 0.7318(8) 0.020(3) Uani 1 1 d . . .
O41 O 0.9910(8) 1.6509(8) 0.7216(7) 0.017(3) Uani 1 1 d U . .
O42 O 1.1006(8) 1.4656(9) 0.6475(8) 0.020(3) Uani 1 1 d U . .
O43 O 0.9523(8) 1.3291(9) 1.0149(7) 0.019(3) Uani 1 1 d . . .
O44 O 0.6502(8) 1.4023(8) 0.7774(7) 0.013(2) Uani 1 1 d . A .
O45 O 0.5059(8) 1.4833(8) 0.7234(7) 0.015(3) Uani 1 1 d . A .
O46 O 0.4579(7) 1.3689(9) 0.5851(7) 0.017(2) Uani 1 1 d . . .
O47 O 1.1394(8) 1.5490(9) 0.7891(7) 0.019(3) Uani 1 1 d . . .
O48 O 0.5989(11) 1.8094(8) 0.7051(8) 0.028(3) Uani 1 1 d . . .
O49 O 0.6292(9) 1.2650(9) 0.8578(8) 0.024(3) Uani 1 1 d . . .
O50 O 0.9610(8) 1.5659(9) 0.5871(7) 0.021(3) Uani 1 1 d . . .
O51 O 0.3432(8) 1.4763(9) 0.6288(7) 0.018(3) Uani 1 1 d U . .
O52 O 0.6530(8) 1.5603(7) 0.7689(7) 0.012(2) Uani 1 1 d . A .
O53 O 1.1191(11) 1.2917(9) 0.6387(9) 0.032(3) Uani 1 1 d . . .
O54 O 0.6777(8) 1.6468(9) 0.9939(7) 0.021(3) Uani 1 1 d U . .
O55 O 1.1341(9) 1.6407(9) 0.6505(9) 0.026(3) Uani 1 1 d U . .
O56 O 0.3192(8) 1.6527(10) 0.6097(9) 0.031(3) Uani 1 1 d . . .
O57 O 0.6905(8) 1.4856(7) 0.9273(7) 0.015(3) Uani 1 1 d . . .
O58 O 0.6616(9) 1.3387(8) 1.0081(7) 0.022(3) Uani 1 1 d U . .
O59 O 0.5321(8) 1.4080(8) 0.8879(8) 0.018(3) Uani 1 1 d . A .
O61 O 0.8876(10) 1.1424(9) 0.7371(9) 0.029(3) Uani 1 1 d . . .
O62 O 1.1988(9) 1.4579(10) 0.9365(8) 0.027(3) Uani 1 1 d U . .
O63 O 0.3895(10) 1.5097(10) 0.9117(9) 0.006(3) Uiso 0.70 1 d P A 1
O63A O 0.392(2) 1.590(2) 0.9110(18) 0.000(6) Uiso 0.30 1 d P A 2
O1 O 0.3156(8) 1.2984(9) 0.6440(8) 0.022(3) Uani 1 1 d . . .
O6W O 0.2297(9) 1.1625(9) 0.6822(8) 0.021(3) Uani 1 1 d . . .
O5W O 0.0402(11) 0.6514(12) 0.4493(11) 0.049(5) Uani 1 1 d . . .
O67 O 1.0286(14) 1.2934(12) 0.4541(10) 0.054(5) Uani 1 1 d . . .
N3 N 0.3332(11) 0.3547(11) 0.0570(9) 0.027(4) Uani 1 1 d . . .
H3A H 0.2735 0.3566 0.0490 0.041 Uiso 1 1 calc R . .
H3B H 0.3559 0.3162 0.0954 0.041 Uiso 1 1 calc R . .
H3C H 0.3468 0.3398 0.0109 0.041 Uiso 1 1 calc R . .
O3W O 0.3662(9) 0.7921(10) -0.1335(9) 0.031(3) Uani 1 1 d . . .
O2W O -0.1550(11) 0.8072(10) -0.0360(10) 0.040(4) Uani 1 1 d U . .
O1W O 0.1697(12) 1.0034(13) -0.0873(10) 0.050(5) Uani 1 1 d . . .
C12 C 1.2990(18) 1.6400(18) 0.4416(16) 0.046(6) Uani 1 1 d U . .
H12A H 1.3177 1.6943 0.4616 0.055 Uiso 1 1 calc R . .
O65 O 0.5238(17) 0.4926(17) 0.1045(15) 0.082(7) Uiso 1 1 d . . .
C6 C 0.3559(16) 0.4654(16) 0.1619(14) 0.039(5) Uani 1 1 d U . .
H6A H 0.3834 0.5210 0.1773 0.047 Uiso 1 1 calc R . .
H6B H 0.3838 0.4242 0.2034 0.047 Uiso 1 1 calc R . .
N6 N 1.2148(15) 1.6043(13) 0.4365(13) 0.047(5) Uani 1 1 d . . .
H6C H 1.1684 1.6280 0.4474 0.056 Uiso 1 1 calc R . .
N5 N 1.3459(17) 1.5865(17) 0.4146(15) 0.059(6) Uani 1 1 d U . .
H5B H 1.3977 1.5982 0.4062 0.070 Uiso 1 1 calc R . .
C5 C 0.4787(16) 0.4238(16) 0.0937(15) 0.038(5) Uani 1 1 d U . .
O66 O 0.9595(14) 1.4085(16) 0.3860(14) 0.071(7) Uani 1 1 d . . .
C11 C 1.0337(19) 1.372(2) 0.4384(17) 0.053(7) Uiso 1 1 d . . .
C10 C 1.144(2) 1.466(2) 0.3910(16) 0.066(9) Uani 1 1 d . . .
H10A H 1.1609 1.4162 0.3638 0.079 Uiso 1 1 calc R . .
H10B H 1.0955 1.4946 0.3522 0.079 Uiso 1 1 calc R . .
N2 N 0.1187(16) 0.4585(17) 0.1723(14) 0.056(6) Uani 1 1 d U . .
H2B H 0.0743 0.4389 0.1893 0.067 Uiso 1 1 calc R . .
N1 N 0.200(2) 0.5353(13) 0.1130(13) 0.062(8) Uani 1 1 d . . .
H1A H 0.2170 0.5767 0.0865 0.074 Uiso 1 1 calc R . .
C4 C 0.2074(16) 0.4294(18) 0.1947(16) 0.044(6) Uani 1 1 d . . .
H4A H 0.2289 0.3863 0.2324 0.053 Uiso 1 1 calc R . .
C3 C 0.2542(16) 0.4704(17) 0.1559(14) 0.040(6) Uani 1 1 d . . .
C2 C 0.3713(16) 0.4391(16) 0.0827(13) 0.039(6) Uani 1 1 d . . .
H2A H 0.3481 0.4824 0.0408 0.046 Uiso 1 1 calc R . .
C9 C 1.305(2) 1.506(3) 0.3998(18) 0.068(9) Uani 1 1 d . . .
H9 H 1.3274 1.4541 0.3862 0.068 Uiso 1 1 calc R . .
C8 C 1.1063(16) 1.4339(18) 0.4599(17) 0.047(7) Uani 1 1 d . . .
H8A H 1.0873 1.4827 0.4880 0.056 Uiso 1 1 calc R . .
C1 C 0.116(2) 0.520(3) 0.1215(19) 0.078(12) Uani 1 1 d . . .
H1B H 0.0640 0.5491 0.0946 0.094 Uiso 1 1 calc R . .
O64 O 0.5066(19) 0.357(2) 0.0988(17) 0.098(8) Uiso 1 1 d . . .
C7 C 1.223(2) 1.525(2) 0.4110(19) 0.056(7) Uiso 1 1 d . . .
O20W O 0.4416(19) -0.032(2) -0.3246(12) 0.094(9) Uani 1 1 d . . .
O19W O 0.3911(15) 1.1273(12) 0.7232(16) 0.071(7) Uani 1 1 d . . .
O18W O 0.2957(14) 0.3007(15) -0.5539(15) 0.070(6) Uani 1 1 d . . .
O17W O 0.0858(15) 1.1011(14) 0.6990(16) 0.072(7) Uani 1 1 d . . .
O16W O 0.106(2) -0.233(2) -1.153(2) 0.125(12) Uiso 1 1 d . . .
N4 N 1.1892(19) 1.3847(17) 0.5210(16) 0.069(8) Uani 1 1 d . . .
H4B H 1.1715 1.3655 0.5639 0.104 Uiso 1 1 calc R . .
H4C H 1.2351 1.4209 0.5375 0.104 Uiso 1 1 calc R . .
H4D H 1.2066 1.3407 0.4952 0.104 Uiso 1 1 calc R . .
O15W O 0.0408(18) 0.9420(17) -0.2109(16) 0.087(8) Uiso 1 1 d . . .
O14W O 0.6925(17) 0.4530(17) 0.1580(16) 0.083(7) Uiso 1 1 d . . .
O13W O 0.375(2) 0.812(2) -0.276(2) 0.037(7) Uiso 0.50 1 d P . .
O12W O 0.129(2) 1.174(2) -0.1333(18) 0.098(9) Uiso 1 1 d . . .
O11W O 0.266(2) 0.678(2) -0.131(2) 0.113(10) Uiso 1 1 d . . .
O10W O 0.2516(17) 1.2397(16) 0.8097(15) 0.078(7) Uani 1 1 d . . .
O9W O 0.2491(18) 1.0028(17) 0.6777(16) 0.086(8) Uiso 1 1 d . . .
O8W O 0.286(2) -0.3591(13) -0.9729(14) 0.083(8) Uani 1 1 d . . .
O7W O 0.459(2) 0.683(2) -0.0215(19) 0.103(9) Uiso 1 1 d . . .
O4W O 0.314(9) 1.381(9) 0.776(8) 0.09(4) Uiso 0.20 1 d P A 1
O4WA O 0.3999(17) 0.2885(17) -0.0747(16) 0.059(6) Uiso 0.80 1 d P B 2
O21W O 0.173(2) -0.188(2) -0.314(2) 0.122(11) Uiso 1 1 d . . .

loop_
_atom_site_aniso_label
_atom_site_aniso_U_11
_atom_site_aniso_U_22
_atom_site_aniso_U_33
_atom_site_aniso_U_23
_atom_site_aniso_U_13
_atom_site_aniso_U_12
Mo1 0.0190(7) 0.0166(7) 0.0110(7) -0.0007(6) 0.0011(6) -0.0019(7)
Mo2 0.0172(7) 0.0163(7) 0.0140(7) 0.0035(6) -0.0010(6) -0.0003(7)
Mo3 0.0148(7) 0.0203(8) 0.0106(7) 0.0023(6) 0.0026(5) -0.0008(6)
Mo4 0.0209(8) 0.0165(8) 0.0098(7) -0.0023(6) -0.0001(6) -0.0033(6)
Mo5 0.0183(7) 0.0180(8) 0.0136(7) -0.0052(6) 0.0027(6) 0.0007(7)
Mo6 0.0319(9) 0.0130(8) 0.0143(8) 0.0000(6) 0.0013(7) -0.0041(7)
Mo7 0.0282(9) 0.0136(8) 0.0215(8) -0.0010(7) -0.0046(7) 0.0047(7)
Mo8 0.0228(8) 0.0173(8) 0.0124(7) -0.0040(6) 0.0043(6) 0.0012(6)
Mo9 0.0144(7) 0.0154(7) 0.0124(7) 0.0010(6) 0.0015(5) 0.0010(6)
Mo10 0.0207(8) 0.0205(8) 0.0129(7) 0.0017(6) 0.0044(6) -0.0024(7)
Mo11 0.0298(9) 0.0147(8) 0.0144(8) 0.0014(6) 0.0042(7) -0.0050(7)
Mo12 0.0348(10) 0.0139(8) 0.0177(8) -0.0012(6) 0.0029(7) 0.0026(7)
Mo13 0.0152(7) 0.0288(9) 0.0213(8) -0.0033(7) 0.0031(6) -0.0074(7)
Mo14 0.0144(7) 0.0236(9) 0.0147(8) 0.0001(6) -0.0015(6) -0.0028(6)
Mo15 0.0144(7) 0.0317(9) 0.0247(8) -0.0119(8) 0.0000(6) 0.0059(8)
Mo16 0.0188(8) 0.0300(9) 0.0204(8) 0.0032(7) 0.0059(6) 0.0098(7)
Mo17 0.0147(7) 0.0298(9) 0.0184(8) 0.0059(7) 0.0009(6) -0.0062(7)
Mo18 0.0181(8) 0.0306(9) 0.0173(8) -0.0012(7) 0.0078(6) -0.0004(7)
P2 0.017(2) 0.014(2) 0.011(2) -0.0023(18) 0.0023(18) 0.0041(18)
P1 0.009(2) 0.010(2) 0.011(2) -0.0012(16) 0.0045(17) -0.0009(17)
O2 0.018(6) 0.016(6) 0.013(6) 0.003(5) 0.005(5) 0.009(5)
O3 0.006(5) 0.020(5) 0.023(6) 0.004(5) 0.005(4) 0.000(4)
O4 0.015(6) 0.013(6) 0.022(6) -0.003(5) 0.010(5) -0.004(5)
O5 0.020(6) 0.022(7) 0.027(7) 0.006(6) -0.001(5) -0.009(6)
O6 0.017(6) 0.016(6) 0.013(6) 0.003(5) -0.003(5) -0.010(5)
O7 0.018(6) 0.018(6) 0.009(6) 0.003(5) 0.001(5) 0.003(5)
O8 0.017(6) 0.029(7) 0.011(6) 0.001(5) -0.002(5) -0.006(6)
O9 0.020(6) 0.024(7) 0.013(6) 0.002(5) 0.011(5) -0.004(6)
O10 0.015(5) 0.017(5) 0.011(5) -0.008(5) 0.004(4) 0.006(5)
O11 0.018(6) 0.011(5) 0.024(6) 0.004(5) 0.010(5) -0.006(5)
O12 0.014(6) 0.007(6) 0.018(6) 0.004(5) 0.001(5) 0.007(5)
O13 0.028(7) 0.017(7) 0.026(7) -0.007(6) 0.008(6) 0.001(6)
O14 0.019(6) 0.016(6) 0.012(6) -0.002(5) 0.004(5) -0.006(5)
O15 0.013(6) 0.015(6) 0.009(6) -0.001(5) -0.007(5) -0.004(5)
O16 0.034(7) 0.010(6) 0.026(7) -0.002(5) 0.019(6) 0.001(6)
O17 0.014(6) 0.022(7) 0.027(7) -0.003(6) 0.001(5) 0.005(5)
O18 0.020(6) 0.014(6) 0.016(6) 0.001(5) 0.009(5) -0.002(5)
O19 0.011(6) 0.013(6) 0.017(6) -0.006(5) -0.010(5) 0.005(5)
O20 0.024(7) 0.019(7) 0.015(6) 0.008(5) 0.000(5) 0.009(5)
O21 0.026(7) 0.023(7) 0.018(7) -0.002(5) 0.007(5) 0.000(6)
O22 0.013(5) 0.017(5) 0.020(6) 0.011(5) -0.007(4) 0.000(5)
O23 0.032(7) 0.016(6) 0.014(6) -0.006(5) 0.005(5) 0.000(6)
O24 0.021(6) 0.006(6) 0.011(6) -0.005(4) 0.000(5) -0.002(5)
O25 0.015(5) 0.026(6) 0.016(5) 0.000(5) -0.007(5) 0.005(5)
O26 0.012(6) 0.024(6) 0.006(6) -0.006(5) -0.004(5) -0.003(5)
O27 0.024(7) 0.034(8) 0.020(7) -0.004(6) 0.005(6) 0.004(6)
O28 0.013(6) 0.025(7) 0.024(7) -0.002(6) -0.005(5) -0.010(6)
O29 0.027(7) 0.028(8) 0.023(7) -0.012(6) -0.004(6) -0.001(6)
O30 0.015(6) 0.021(6) 0.010(6) -0.001(5) 0.004(5) 0.005(5)
O31 0.033(8) 0.026(7) 0.016(7) -0.013(6) 0.006(6) -0.004(6)
O32 0.019(6) 0.026(7) 0.020(7) -0.002(6) 0.002(5) 0.000(6)
O33 0.032(7) 0.021(7) 0.024(7) 0.001(6) 0.017(6) -0.006(6)
O34 0.017(6) 0.017(6) 0.008(6) -0.005(5) 0.002(5) -0.003(5)
O35 0.031(7) 0.018(7) 0.017(7) 0.007(5) 0.008(6) -0.005(6)
O36 0.020(4) 0.016(4) 0.016(4) 0.009(4) 0.001(4) -0.004(4)
O37 0.016(5) 0.016(5) 0.011(5) -0.007(4) -0.008(4) 0.004(4)
O38 0.021(6) 0.016(6) 0.015(6) -0.003(5) 0.015(5) -0.001(5)
O39 0.034(8) 0.018(6) 0.017(7) -0.005(5) 0.007(6) 0.000(6)
O40 0.018(6) 0.019(7) 0.019(7) -0.005(5) -0.004(5) -0.005(5)
O41 0.016(4) 0.017(4) 0.018(4) 0.001(4) 0.003(4) -0.007(4)
O42 0.007(5) 0.028(6) 0.024(6) -0.005(5) -0.001(4) 0.000(5)
O43 0.008(6) 0.037(8) 0.010(6) 0.000(5) 0.000(5) -0.004(5)
O44 0.011(6) 0.024(7) 0.005(5) 0.001(5) 0.001(4) -0.007(5)
O45 0.011(6) 0.026(7) 0.006(6) 0.000(5) -0.002(5) -0.007(5)
O46 0.013(6) 0.020(6) 0.019(6) 0.004(6) 0.003(5) 0.000(5)
O47 0.010(6) 0.030(7) 0.015(6) 0.008(5) 0.002(5) 0.001(5)
O48 0.057(10) 0.010(6) 0.019(7) 0.009(5) 0.016(7) 0.012(6)
O49 0.031(7) 0.023(7) 0.017(7) 0.003(5) 0.002(6) -0.004(6)
O50 0.022(6) 0.032(7) 0.010(6) 0.003(6) 0.006(5) -0.005(6)
O51 0.007(5) 0.030(6) 0.016(5) -0.005(5) 0.000(4) 0.001(5)
O52 0.015(6) 0.009(6) 0.009(5) 0.001(5) -0.004(4) -0.004(5)
O53 0.044(9) 0.021(7) 0.029(8) -0.008(6) 0.007(7) 0.013(7)
O54 0.021(6) 0.031(6) 0.013(5) -0.009(5) 0.007(5) 0.003(5)
O55 0.012(5) 0.034(6) 0.032(6) 0.003(5) 0.004(5) -0.011(5)
O56 0.008(6) 0.051(10) 0.029(8) 0.012(7) -0.005(6) 0.001(6)
O57 0.028(7) 0.011(6) 0.005(6) -0.002(4) 0.003(5) -0.005(5)
O58 0.034(6) 0.023(6) 0.008(5) 0.002(4) 0.004(5) -0.003(5)
O59 0.014(6) 0.016(6) 0.023(7) -0.004(5) 0.000(5) -0.002(5)
O61 0.034(8) 0.019(7) 0.030(8) -0.010(6) 0.002(6) -0.007(6)
O62 0.014(5) 0.035(7) 0.027(6) -0.003(5) -0.004(5) 0.002(5)
O1 0.008(6) 0.040(8) 0.015(6) -0.005(6) -0.003(5) -0.009(6)
O6W 0.020(7) 0.027(7) 0.018(6) -0.006(5) 0.010(5) -0.003(6)
O5W 0.029(9) 0.051(11) 0.057(11) 0.020(9) -0.009(8) -0.021(8)
O67 0.086(14) 0.044(10) 0.024(9) -0.002(8) -0.001(9) 0.022(10)
N3 0.033(9) 0.029(9) 0.014(7) 0.001(7) -0.003(7) 0.008(8)
O3W 0.022(7) 0.046(9) 0.034(8) 0.000(7) 0.023(6) 0.005(7)
O2W 0.039(7) 0.033(7) 0.044(7) -0.020(6) 0.003(6) 0.014(6)
O1W 0.054(11) 0.064(12) 0.028(9) -0.008(8) 0.004(8) -0.013(9)
C12 0.048(10) 0.045(10) 0.044(9) 0.013(8) 0.009(8) -0.013(8)
C6 0.049(9) 0.025(8) 0.040(9) -0.002(7) 0.005(7) -0.004(7)
N6 0.054(13) 0.039(12) 0.049(13) -0.003(10) 0.015(11) -0.024(10)
N5 0.053(9) 0.063(10) 0.055(9) 0.020(8) 0.004(7) 0.001(8)
C5 0.041(9) 0.039(9) 0.038(9) -0.007(7) 0.017(7) -0.026(7)
O66 0.052(12) 0.091(16) 0.073(15) 0.042(13) 0.019(11) 0.021(12)
C10 0.11(3) 0.056(18) 0.033(14) 0.007(14) 0.011(15) 0.034(19)
N2 0.059(9) 0.064(10) 0.048(9) -0.007(8) 0.020(8) 0.020(8)
N1 0.14(3) 0.019(10) 0.027(11) 0.010(8) 0.019(14) 0.025(13)
C4 0.031(12) 0.060(17) 0.041(14) -0.026(12) 0.007(11) -0.004(12)
C3 0.041(13) 0.039(13) 0.035(13) 0.013(11) 0.000(11) 0.011(11)
C2 0.048(14) 0.050(14) 0.024(11) -0.004(10) 0.018(10) -0.033(12)
C9 0.060(19) 0.10(3) 0.043(17) -0.002(17) 0.005(14) -0.025(18)
C8 0.035(13) 0.056(16) 0.055(16) 0.028(13) 0.022(12) 0.003(12)
C1 0.07(2) 0.13(3) 0.048(18) 0.034(19) 0.034(16) 0.07(2)
O20W 0.13(2) 0.13(2) 0.028(11) 0.018(13) 0.028(13) 0.04(2)
O19W 0.068(14) 0.030(10) 0.110(19) 0.023(11) 0.013(13) 0.015(9)
O18W 0.052(12) 0.062(13) 0.082(16) -0.005(12) -0.008(11) 0.019(11)
O17W 0.061(13) 0.053(13) 0.105(18) 0.026(12) 0.024(13) 0.018(11)
N4 0.09(2) 0.063(17) 0.067(17) 0.005(13) 0.042(15) -0.022(15)
O10W 0.084(16) 0.082(16) 0.074(15) -0.022(13) 0.028(13) 0.030(14)
O8W 0.16(3) 0.035(11) 0.059(14) -0.020(10) 0.036(15) -0.033(14)

loop_
_atom_type_symbol
_atom_type_description
_atom_type_scat_dispersion_real
_atom_type_scat_dispersion_imag
_atom_type_scat_source
C C 0.0033 0.0016 'International Tables Vol C Tables 4.2.6.8 and 6.1.1.4'
H H 0.0000 0.0000 'International Tables Vol C Tables 4.2.6.8 and 6.1.1.4'
N N 0.0061 0.0033 'International Tables Vol C Tables 4.2.6.8 and 6.1.1.4'
O O 0.0106 0.0060 'International Tables Vol C Tables 4.2.6.8 and 6.1.1.4'
Mo Mo -1.6832 0.6857 'International Tables Vol C Tables 4.2.6.8 and 6.1.1.4'
P P 0.1023 0.0942 'International Tables Vol C Tables 4.2.6.8 and 6.1.1.4'

loop_
_geom_angle_atom_site_label_1
_geom_angle_atom_site_label_2
_geom_angle_atom_site_label_3
_geom_angle
O28 Mo1 O46 102.7(6)
O28 Mo1 O14 98.0(6)
O46 Mo1 O14 99.5(6)
O28 Mo1 O38 103.6(6)
O46 Mo1 O38 89.3(5)
O14 Mo1 O38 154.3(5)
O28 Mo1 O4 91.9(6)
O46 Mo1 O4 164.4(5)
O14 Mo1 O4 83.7(5)
O38 Mo1 O4 81.8(5)
O28 Mo1 O34 167.6(5)
O46 Mo1 O34 87.5(5)
O14 Mo1 O34 73.0(5)
O38 Mo1 O34 83.4(5)
O4 Mo1 O34 78.8(4)
O43 Mo2 O5 104.0(6)
O43 Mo2 O36 98.3(6)
O5 Mo2 O36 97.1(6)
O43 Mo2 O8 101.0(6)
O5 Mo2 O8 92.3(6)
O36 Mo2 O8 155.8(5)
O43 Mo2 O20 89.4(5)
O5 Mo2 O20 166.1(5)
O36 Mo2 O20 84.2(5)
O8 Mo2 O20 81.5(5)
O43 Mo2 O15 167.0(5)
O5 Mo2 O15 87.9(5)
O36 Mo2 O15 74.5(5)
O8 Mo2 O15 83.6(5)
O20 Mo2 O15 79.1(4)
O35 Mo3 O50 103.4(6)
O35 Mo3 O7 100.7(6)
O50 Mo3 O7 98.6(6)
O35 Mo3 O12 100.8(6)
O50 Mo3 O12 91.6(5)
O7 Mo3 O12 153.3(5)
O35 Mo3 O18 90.7(6)
O50 Mo3 O18 165.2(5)
O7 Mo3 O18 83.0(5)
O12 Mo3 O18 81.1(5)
O35 Mo3 O26 168.3(5)
O50 Mo3 O26 87.5(5)
O7 Mo3 O26 73.0(5)
O12 Mo3 O26 82.9(4)
O18 Mo3 O26 78.9(4)
O31 Mo4 O37 102.1(6)
O31 Mo4 O8 101.5(6)
O37 Mo4 O8 93.6(6)
O31 Mo4 O6 100.0(6)
O37 Mo4 O6 97.7(6)
O8 Mo4 O6 153.0(5)
O31 Mo4 O21 92.9(6)
O37 Mo4 O21 164.8(5)
O8 Mo4 O21 80.6(5)
O6 Mo4 O21 82.1(5)
O31 Mo4 O24 169.6(6)
O37 Mo4 O24 86.9(5)
O8 Mo4 O24 83.0(5)
O6 Mo4 O24 73.2(5)
O21 Mo4 O24 78.5(5)
O13 Mo5 O4 101.9(6)
O13 Mo5 O2 100.5(6)
O4 Mo5 O2 95.0(5)
O13 Mo5 O7 98.7(6)
O4 Mo5 O7 96.8(5)
O2 Mo5 O7 154.8(5)
O13 Mo5 O10 91.0(6)
O4 Mo5 O10 166.9(5)
O2 Mo5 O10 80.4(5)
O7 Mo5 O10 83.2(5)
O13 Mo5 O26 166.9(6)
O4 Mo5 O26 90.0(5)
O2 Mo5 O26 83.9(5)
O7 Mo5 O26 74.0(5)
O10 Mo5 O26 77.5(4)
O22 Mo6 O23 102.9(6)
O22 Mo6 O12 102.1(6)
O23 Mo6 O12 94.1(5)
O22 Mo6 O6 95.4(6)
O23 Mo6 O6 95.8(5)
O12 Mo6 O6 157.3(5)
O22 Mo6 O41 89.7(6)
O23 Mo6 O41 167.4(5)
O12 Mo6 O41 81.8(5)
O6 Mo6 O41 84.0(5)
O22 Mo6 O24 164.0(5)
O23 Mo6 O24 90.1(5)
O12 Mo6 O24 86.0(4)
O6 Mo6 O24 73.7(5)
O41 Mo6 O24 77.7(5)
O61 Mo7 O29 100.9(7)
O61 Mo7 O2 103.3(6)
O29 Mo7 O2 90.7(6)
O61 Mo7 O36 99.5(6)
O29 Mo7 O36 96.4(6)
O2 Mo7 O36 154.3(5)
O61 Mo7 O27 94.3(7)
O29 Mo7 O27 164.6(6)
O2 Mo7 O27 83.2(5)
O36 Mo7 O27 83.5(5)
O61 Mo7 O15 170.5(6)
O29 Mo7 O15 86.5(5)
O2 Mo7 O15 82.2(5)
O36 Mo7 O15 73.6(5)
O27 Mo7 O15 78.6(5)
O54 Mo8 O21 102.5(6)
O54 Mo8 O57 101.6(6)
O21 Mo8 O57 95.0(6)
O54 Mo8 O32 97.2(6)
O21 Mo8 O32 96.4(6)
O57 Mo8 O32 155.3(5)
O54 Mo8 O9 90.9(6)
O21 Mo8 O9 166.4(5)
O57 Mo8 O9 80.3(5)
O32 Mo8 O9 83.5(5)
O54 Mo8 O52 167.2(5)
O21 Mo8 O52 88.4(5)
O57 Mo8 O52 83.8(4)
O32 Mo8 O52 74.7(5)
O9 Mo8 O52 78.5(4)
O25 Mo9 O18 101.7(6)
O25 Mo9 O19 102.7(6)
O18 Mo9 O19 93.1(5)
O25 Mo9 O14 97.7(6)
O18 Mo9 O14 97.2(5)
O19 Mo9 O14 154.8(5)
O25 Mo9 O16 91.9(6)
O18 Mo9 O16 166.1(5)
O19 Mo9 O16 81.3(5)
O14 Mo9 O16 83.3(5)
O25 Mo9 O34 166.3(5)
O18 Mo9 O34 89.8(5)
O19 Mo9 O34 83.9(5)
O14 Mo9 O34 73.2(5)
O16 Mo9 O34 77.0(5)
O58 Mo10 O59 101.0(6)
O58 Mo10 O57 102.5(6)
O59 Mo10 O57 92.5(6)
O58 Mo10 O49 98.4(6)
O59 Mo10 O49 97.4(6)
O57 Mo10 O49 154.7(5)
O58 Mo10 O5 92.4(6)
O59 Mo10 O5 166.3(5)
O57 Mo10 O5 81.6(5)
O49 Mo10 O5 83.3(6)
O58 Mo10 O44 169.0(6)
O59 Mo10 O44 88.5(5)
O57 Mo10 O44 82.4(5)
O49 Mo10 O44 74.7(5)
O5 Mo10 O44 78.4(5)
O40 Mo11 O27 101.6(7)
O40 Mo11 O38 101.9(6)
O27 Mo11 O38 95.7(6)
O40 Mo11 O49 97.2(6)
O27 Mo11 O49 94.9(6)
O38 Mo11 O49 155.8(5)
O40 Mo11 O30 91.2(6)
O27 Mo11 O30 167.2(6)
O38 Mo11 O30 81.7(5)
O49 Mo11 O30 83.2(5)
O40 Mo11 O44 167.3(5)
O27 Mo11 O44 88.1(6)
O38 Mo11 O44 85.1(5)
O49 Mo11 O44 73.5(5)
O30 Mo11 O44 79.2(4)
O48 Mo12 O39 101.1(7)
O48 Mo12 O19 105.1(6)
O39 Mo12 O19 92.5(5)
O48 Mo12 O32 98.2(6)
O39 Mo12 O32 96.3(6)
O19 Mo12 O32 153.1(5)
O48 Mo12 O23 93.3(7)
O39 Mo12 O23 165.4(6)
O19 Mo12 O23 81.4(5)
O32 Mo12 O23 83.9(5)
O48 Mo12 O52 169.5(6)
O39 Mo12 O52 86.8(5)
O19 Mo12 O52 81.4(5)
O32 Mo12 O52 73.8(5)
O23 Mo12 O52 79.2(5)
O1 Mo13 O11 104.8(6)
O1 Mo13 O30 102.4(6)
O11 Mo13 O30 98.1(5)
O1 Mo13 O51 98.8(6)
O11 Mo13 O51 88.3(5)
O30 Mo13 O51 155.4(5)
O1 Mo13 O46 98.2(6)
O11 Mo13 O46 156.1(5)
O30 Mo13 O46 82.8(5)
O51 Mo13 O46 81.9(5)
O1 Mo13 O4W 78(3)
O11 Mo13 O4W 27(3)
O30 Mo13 O4W 108(3)
O51 Mo13 O4W 88(3)
O46 Mo13 O4W 169(3)
O1 Mo13 O45 170.7(6)
O11 Mo13 O45 75.4(5)
O30 Mo13 O45 86.7(5)
O51 Mo13 O45 71.9(5)
O46 Mo13 O45 80.9(5)
O4W Mo13 O45 101(3)
O62 Mo14 O20 103.0(6)
O62 Mo14 O17 104.8(6)
O20 Mo14 O17 99.9(6)
O62 Mo14 O47 98.4(6)
O20 Mo14 O47 155.0(5)
O17 Mo14 O47 86.9(5)
O62 Mo14 O37 98.7(6)
O20 Mo14 O37 84.1(5)
O17 Mo14 O37 154.5(5)
O47 Mo14 O37 80.0(5)
O62 Mo14 O3 170.4(6)
O20 Mo14 O3 86.5(5)
O17 Mo14 O3 73.7(5)
O47 Mo14 O3 72.2(5)
O37 Mo14 O3 81.5(4)
O53 Mo15 O10 104.5(6)
O53 Mo15 O42 100.6(7)
O10 Mo15 O42 98.0(6)
O53 Mo15 O29 100.8(7)
O10 Mo15 O29 87.2(6)
O42 Mo15 O29 156.0(6)
O53 Mo15 O17 97.5(6)
O10 Mo15 O17 156.4(5)
O42 Mo15 O17 86.2(6)
O29 Mo15 O17 80.1(5)
O53 Mo15 O3 169.9(6)
O10 Mo15 O3 85.3(5)
O42 Mo15 O3 75.2(5)
O29 Mo15 O3 82.0(5)
O17 Mo15 O3 73.2(5)
O56 Mo16 O16 105.9(7)
O56 Mo16 O51 103.8(7)
O16 Mo16 O51 100.1(6)
O56 Mo16 O33 96.2(6)
O16 Mo16 O33 154.1(6)
O51 Mo16 O33 87.4(5)
O56 Mo16 O39 96.5(6)
O16 Mo16 O39 84.0(6)
O51 Mo16 O39 157.2(5)
O33 Mo16 O39 80.1(5)
O56 Mo16 O45 169.2(6)
O16 Mo16 O45 84.7(5)
O51 Mo16 O45 76.2(5)
O33 Mo16 O45 73.0(5)
O39 Mo16 O45 82.0(5)
O55 Mo17 O41 104.0(6)
O55 Mo17 O47 102.7(6)
O41 Mo17 O47 98.8(6)
O55 Mo17 O42 98.3(7)
O41 Mo17 O42 154.2(5)
O47 Mo17 O42 88.6(6)
O55 Mo17 O50 98.6(6)
O41 Mo17 O50 82.8(5)
O47 Mo17 O50 157.5(5)
O42 Mo17 O50 81.2(5)
O55 Mo17 O3 170.3(6)
O41 Mo17 O3 85.6(5)
O47 Mo17 O3 76.5(5)
O42 Mo17 O3 72.0(5)
O50 Mo17 O3 81.2(5)
O63 Mo18 O9 103.7(6)
O63 Mo18 O33 103.7(7)
O9 Mo18 O33 99.4(6)
O63 Mo18 O11 98.2(6)
O9 Mo18 O11 154.1(5)
O33 Mo18 O11 88.7(6)
O63 Mo18 O59 97.6(6)
O9 Mo18 O59 84.1(5)
O33 Mo18 O59 156.8(5)
O11 Mo18 O59 79.3(5)
O63 Mo18 O63A 37.1(10)
O9 Mo18 O63A 79.9(9)
O33 Mo18 O63A 80.1(9)
O11 Mo18 O63A 125.9(9)
O59 Mo18 O63A 123.0(9)
O63 Mo18 O45 170.0(6)
O9 Mo18 O45 86.2(5)
O33 Mo18 O45 75.0(5)
O11 Mo18 O45 72.0(4)
O59 Mo18 O45 82.5(5)
O63A Mo18 O45 149.0(9)
O26 P2 O24 111.2(7)
O26 P2 O15 111.9(7)
O24 P2 O15 111.2(7)
O26 P2 O3 106.5(7)
O24 P2 O3 107.7(7)
O15 P2 O3 108.1(7)
O52 P1 O44 109.3(7)
O52 P1 O34 110.5(7)
O44 P1 O34 111.3(7)
O52 P1 O45 109.5(7)
O44 P1 O45 109.8(7)
O34 P1 O45 106.4(7)
Mo7 O2 Mo5 154.8(7)
P2 O3 Mo15 126.0(7)
P2 O3 Mo17 125.4(7)
Mo15 O3 Mo17 91.0(4)
P2 O3 Mo14 123.5(7)
Mo15 O3 Mo14 90.8(4)
Mo17 O3 Mo14 89.3(4)
Mo5 O4 Mo1 164.0(7)
Mo2 O5 Mo10 164.3(8)
Mo4 O6 Mo6 120.9(6)
Mo3 O7 Mo5 121.9(6)
Mo4 O8 Mo2 149.9(7)
Mo18 O9 Mo8 154.4(7)
Mo15 O10 Mo5 153.5(6)
O4W O11 Mo13 104(7)
O4W O11 Mo18 129(7)
Mo13 O11 Mo18 123.5(6)
Mo6 O12 Mo3 150.5(6)
Mo1 O14 Mo9 122.0(6)
P2 O15 Mo2 131.7(7)
P2 O15 Mo7 124.3(7)
Mo2 O15 Mo7 90.8(4)
Mo16 O16 Mo9 156.2(8)
Mo14 O17 Mo15 122.2(6)
Mo9 O18 Mo3 164.0(7)
Mo12 O19 Mo9 152.1(8)
Mo14 O20 Mo2 154.3(7)
Mo8 O21 Mo4 162.3(8)
Mo6 O23 Mo12 162.3(7)
P2 O24 Mo6 131.1(7)
P2 O24 Mo4 125.3(7)
Mo6 O24 Mo4 92.0(4)
P2 O26 Mo5 130.6(8)
P2 O26 Mo3 125.5(7)
Mo5 O26 Mo3 91.0(4)
Mo11 O27 Mo7 162.0(8)
Mo7 O29 Mo15 145.0(8)
Mo13 O30 Mo11 152.8(7)
Mo12 O32 Mo8 121.0(7)
Mo18 O33 Mo16 122.0(7)
P1 O34 Mo9 130.7(7)
P1 O34 Mo1 124.9(7)
Mo9 O34 Mo1 91.7(4)
Mo7 O36 Mo2 120.9(6)
Mo4 O37 Mo14 146.4(7)
Mo1 O38 Mo11 152.5(7)
Mo12 O39 Mo16 145.3(7)
Mo17 O41 Mo6 155.2(7)
Mo15 O42 Mo17 121.8(6)
P1 O44 Mo10 125.6(7)
P1 O44 Mo11 129.0(7)
Mo10 O44 Mo11 91.0(4)
P1 O45 Mo16 126.6(7)
P1 O45 Mo13 125.8(7)
Mo16 O45 Mo13 90.5(4)
P1 O45 Mo18 123.6(6)
Mo16 O45 Mo18 90.0(4)
Mo13 O45 Mo18 89.0(4)
Mo1 O46 Mo13 148.9(7)
Mo17 O47 Mo14 121.9(6)
Mo10 O49 Mo11 120.8(7)
Mo3 O50 Mo17 147.1(7)
Mo16 O51 Mo13 121.4(6)
P1 O52 Mo8 130.7(7)
P1 O52 Mo12 124.9(6)
Mo8 O52 Mo12 90.4(4)
Mo10 O57 Mo8 152.3(7)
Mo10 O59 Mo18 144.5(7)
N5 C12 N6 108(3)
C2 C6 C3 110(2)
C7 N6 C12 103(3)
C12 N5 C9 113(3)
O64 C5 O65 126(3)
O64 C5 C2 120(2)
O65 C5 C2 113(2)
O67 C11 O66 117(3)
O67 C11 C8 133(3)
O66 C11 C8 110(3)
C7 C10 C8 118(3)
C1 N2 C4 107(3)
C1 N1 C3 106(2)
C3 C4 N2 110(3)
C4 C3 N1 108(2)
C4 C3 C6 130(2)
N1 C3 C6 122(2)
N3 C2 C6 112.2(17)
N3 C2 C5 102.7(19)
C6 C2 C5 108.8(19)
C7 C9 N5 100(3)
C11 C8 C10 116(3)
C11 C8 N4 106(2)
C10 C8 N4 105(2)
N2 C1 N1 109(2)
N6 C7 C9 115(3)
N6 C7 C10 121(3)
C9 C7 C10 124(3)
O11 O4W Mo13 49(5)

loop_
_geom_bond_atom_site_label_1
_geom_bond_atom_site_label_2
_geom_bond_distance
Mo1 O28 1.699(13)
Mo1 O46 1.788(11)
Mo1 O14 1.876(13)
Mo1 O38 1.879(13)
Mo1 O4 2.074(11)
Mo1 O34 2.355(12)
Mo2 O43 1.690(12)
Mo2 O5 1.740(13)
Mo2 O36 1.917(13)
Mo2 O8 1.918(14)
Mo2 O20 2.126(14)
Mo2 O15 2.305(11)
Mo3 O35 1.668(12)
Mo3 O50 1.783(13)
Mo3 O7 1.897(13)
Mo3 O12 1.910(12)
Mo3 O18 2.097(12)
Mo3 O26 2.363(13)
Mo4 O31 1.680(12)
Mo4 O37 1.786(12)
Mo4 O8 1.892(14)
Mo4 O6 1.910(12)
Mo4 O21 2.115(13)
Mo4 O24 2.336(11)
Mo5 O13 1.679(13)
Mo5 O4 1.793(11)
Mo5 O2 1.888(12)
Mo5 O7 1.914(12)
Mo5 O10 2.119(11)
Mo5 O26 2.308(12)
Mo6 O22 1.708(12)
Mo6 O23 1.799(13)
Mo6 O12 1.879(12)
Mo6 O6 1.927(12)
Mo6 O41 2.094(13)
Mo6 O24 2.303(11)
Mo7 O61 1.681(14)
Mo7 O29 1.838(15)
Mo7 O2 1.885(12)
Mo7 O36 1.898(12)
Mo7 O27 2.040(14)
Mo7 O15 2.356(12)
Mo8 O54 1.670(12)
Mo8 O21 1.786(13)
Mo8 O57 1.914(12)
Mo8 O32 1.925(14)
Mo8 O9 2.138(12)
Mo8 O52 2.333(11)
Mo9 O25 1.677(12)
Mo9 O18 1.780(12)
Mo9 O19 1.899(12)
Mo9 O14 1.945(12)
Mo9 O16 2.093(12)
Mo9 O34 2.301(12)
Mo10 O58 1.683(12)
Mo10 O59 1.803(12)
Mo10 O57 1.855(12)
Mo10 O49 1.916(14)
Mo10 O5 2.137(13)
Mo10 O44 2.337(11)
Mo11 O40 1.679(13)
Mo11 O27 1.840(13)
Mo11 O38 1.889(12)
Mo11 O49 1.942(13)
Mo11 O30 2.094(12)
Mo11 O44 2.366(13)
Mo12 O48 1.700(12)
Mo12 O39 1.798(14)
Mo12 O19 1.881(12)
Mo12 O32 1.915(13)
Mo12 O23 2.090(14)
Mo12 O52 2.377(11)
Mo13 O1 1.697(12)
Mo13 O11 1.825(12)
Mo13 O30 1.837(12)
Mo13 O51 2.016(14)
Mo13 O46 2.045(12)
Mo13 O4W 2.33(13)
Mo13 O45 2.396(12)
Mo14 O62 1.687(13)
Mo14 O20 1.806(13)
Mo14 O17 1.853(13)
Mo14 O47 2.032(12)
Mo14 O37 2.045(12)
Mo14 O3 2.422(12)
Mo15 O53 1.686(14)
Mo15 O10 1.786(11)
Mo15 O42 1.865(14)
Mo15 O29 2.001(16)
Mo15 O17 2.012(13)
Mo15 O3 2.332(13)
Mo16 O56 1.692(14)
Mo16 O16 1.799(12)
Mo16 O51 1.841(14)
Mo16 O33 2.039(12)
Mo16 O39 2.067(14)
Mo16 O45 2.340(12)
Mo17 O55 1.673(13)
Mo17 O41 1.826(13)
Mo17 O47 1.829(12)
Mo17 O42 1.984(14)
Mo17 O50 2.069(13)
Mo17 O3 2.382(12)
Mo18 O63 1.651(15)
Mo18 O9 1.796(13)
Mo18 O33 1.804(14)
Mo18 O11 2.004(13)
Mo18 O59 2.063(13)
Mo18 O63A 2.08(3)
Mo18 O45 2.416(12)
P2 O26 1.531(11)
P2 O24 1.531(12)
P2 O15 1.536(13)
P2 O3 1.582(12)
P1 O52 1.508(12)
P1 O44 1.517(13)
P1 O34 1.550(12)
P1 O45 1.551(12)
O11 O4W 1.09(14)
O67 C11 1.26(3)
N3 C2 1.46(3)
C12 N5 1.26(4)
C12 N6 1.39(3)
O65 C5 1.26(3)
C6 C2 1.48(3)
C6 C3 1.54(3)
N6 C7 1.32(4)
N5 C9 1.40(4)
C5 O64 1.13(4)
C5 C2 1.62(3)
O66 C11 1.38(3)
C11 C8 1.45(4)
C10 C7 1.49(5)
C10 C8 1.51(4)
N2 C1 1.28(4)
N2 C4 1.39(3)
N1 C1 1.36(4)
N1 C3 1.39(3)
C4 C3 1.26(4)
C9 C7 1.35(4)
C8 N4 1.62(4)
